data_4516743
loop_
_publ_author_name
'Wang, Xiao-Kun'
'Liu, Jiang'
'Zhang, Lei'
'Dong, Long-Zhang'
'Li, Shun-Li'
'Kan, Yu-He'
'Li, Dong-Sheng'
'Lan, Ya-Qian'

_publ_section_title
;
 Monometallic Catalytic Models Hosted in Stable Metal--Organic Frameworks
 for Tunable CO2 Photoreduction
;
_journal_issue 3
_journal_name_full 'ACS Catalysis'
_journal_page_first 1726
_journal_paper_doi 10.1021/acscatal.8b04887
_journal_volume 9
_journal_year 2019
_chemical_formula_moiety '0.17(C468 H396 Co18 N48 O108)'
_chemical_formula_sum 'C78 H66 Co3 N8 O18'
_chemical_formula_weight 1580.17
_space_group_crystal_system trigonal
_space_group_IT_number 148
_space_group_name_Hall '-R 3'
_space_group_name_H-M_alt 'R -3 :H'
_atom_sites_solution_hydrogens mixed
_atom_sites_solution_primary dual
_audit_creation_date 2018-07-30
_audit_creation_method
;
Olex2 1.2
(compiled 2018.05.29 svn.r3508 for OlexSys, GUI svn.r5506)
;
_cell_angle_alpha 90
_cell_angle_beta 90
_cell_angle_gamma 120
_cell_formula_units_Z 6
_cell_length_a 15.7439(10)
_cell_length_b 15.7439(10)
_cell_length_c 61.146(4)
_cell_measurement_reflns_used 9953
_cell_measurement_temperature 296(2)
_cell_measurement_theta_max 28.71
_cell_measurement_theta_min 2.24
_cell_volume 13125.7(15)
_computing_cell_refinement 'SAINT v8.37A (Bruker, 2015)'
_computing_data_reduction 'SAINT v8.37A (Bruker, 2015)'
_computing_molecular_graphics 'Olex2 (Dolomanov et al., 2009)'
_computing_publication_material 'Olex2 (Dolomanov et al., 2009)'
_computing_structure_refinement 'ShelXL (Sheldrick, 2015)'
_computing_structure_solution 'XT (Sheldrick, 2015)'
_diffrn_ambient_temperature 296.15
_diffrn_measured_fraction_theta_full 0.992
_diffrn_measured_fraction_theta_max 0.992
_diffrn_measurement_device_type 'Bruker APEX-II CCD'
_diffrn_measurement_method '\f and \w scans'
_diffrn_radiation_type MoK\a
_diffrn_radiation_wavelength 0.71073
_diffrn_reflns_av_R_equivalents 0.0216
_diffrn_reflns_av_unetI/netI 0.0156
_diffrn_reflns_Laue_measured_fraction_full 0.992
_diffrn_reflns_Laue_measured_fraction_max 0.992
_diffrn_reflns_limit_h_max 19
_diffrn_reflns_limit_h_min -20
_diffrn_reflns_limit_k_max 20
_diffrn_reflns_limit_k_min -20
_diffrn_reflns_limit_l_max 79
_diffrn_reflns_limit_l_min -70
_diffrn_reflns_number 42159
_diffrn_reflns_point_group_measured_fraction_full 0.992
_diffrn_reflns_point_group_measured_fraction_max 0.992
_diffrn_reflns_theta_full 25.242
_diffrn_reflns_theta_max 27.497
_diffrn_reflns_theta_min 0.999
_diffrn_standards_number 0
_exptl_absorpt_coefficient_mu 0.627
_exptl_absorpt_correction_T_max 0.7458
_exptl_absorpt_correction_T_min 0.6948
_exptl_absorpt_correction_type multi-scan
_exptl_absorpt_process_details
'SADABS-2016/2 (Bruker,2016/2) was used for absorption correction. wR2(int) was 0.0386 before and 0.0342 after correction. The Ratio of minimum to maximum transmission is 0.9316. The \l/2 correction factor is Not present.'
_exptl_crystal_colour 'clear dark red'
_exptl_crystal_colour_lustre clear
_exptl_crystal_colour_modifier dark
_exptl_crystal_colour_primary red
_exptl_crystal_density_diffrn 1.199
_exptl_crystal_description block
_exptl_crystal_F_000 4890
_exptl_crystal_size_max 0.42
_exptl_crystal_size_mid 0.41
_exptl_crystal_size_min 0.34
_platon_squeeze_details
;
TITL mo_tca-co_0m_a.res in R-3
CELL   15.7439   15.7439   61.1460     90.00     90.00    120.00
SPGR R-3
# Solvent Accessible Volume =      2652
# Electrons Found in S.A.V. =       579
# Note: Atoms in Void are Labelled as Cxxx and Qxxx for all Others
C101 0.530 0.706 0.163 !       6.09 eA-3
C102 0.580 0.427 0.340 !       4.77 eA-3
C103 1.001 0.995 0.367 !       2.64 eA-3
C104 1.000 0.992 0.391 !       2.03 eA-3
C105 0.027 0.953 0.400 !       1.26 eA-3
C106 0.423 0.644 0.306 !       1.24 eA-3
C107 0.340 0.669 0.320 !       1.15 eA-3
Q108 0.916 0.170 0.562 !       1.12 eA-3
C109 0.055 0.852 0.453 !       0.95 eA-3
C110 0.340 0.670 0.211 !       0.88 eA-3
C111 0.755 0.421 0.708 !       0.83 eA-3
Q112 0.390 0.420 0.203 !       0.74 eA-3
Q113 0.188 0.659 0.601 !       0.60 eA-3
C114 0.060 0.083 0.454 !       0.57 eA-3
Q115 0.723 0.923 0.125 !       0.51 eA-3
Q116 0.215 0.466 0.102 !       0.51 eA-3
;
_refine_diff_density_max 1.096
_refine_diff_density_min -0.581
_refine_diff_density_rms 0.057
_refine_ls_extinction_method none
_refine_ls_goodness_of_fit_ref 1.059
_refine_ls_hydrogen_treatment constr
_refine_ls_matrix_type full
_refine_ls_number_parameters 324
_refine_ls_number_reflns 6663
_refine_ls_number_restraints 0
_refine_ls_restrained_S_all 1.059
_refine_ls_R_factor_all 0.0478
_refine_ls_R_factor_gt 0.0407
_refine_ls_shift/su_max 0.004
_refine_ls_shift/su_mean 0.000
_refine_ls_structure_factor_coef Fsqd
_refine_ls_weighting_details 'w=1/[\s^2^(Fo^2^)+(0.0748P)^2^+20.1104P] where P=(Fo^2^+2Fc^2^)/3'
_refine_ls_weighting_scheme calc
_refine_ls_wR_factor_gt 0.1224
_refine_ls_wR_factor_ref 0.1299
_reflns_Friedel_coverage 0.000
_reflns_number_gt 5747
_reflns_number_total 6663
_reflns_threshold_expression 'I > 2\s(I)'
_cod_data_source_file cs8b04887_si_003.cif
_cod_data_source_block mo_tca-co_0m_sq
_cod_original_cell_volume 13125.7(19)
_cod_original_sg_symbol_H-M 'R -3'
_cod_database_code 4516743
_shelx_shelxl_version_number 2017/1
_shelx_space_group_comment
;
The symmetry employed for this shelxl refinement is uniquely defined
by the following loop, which should always be used as a source of
symmetry information in preference to the above space-group names.
They are only intended as comments.
;
_shelx_estimated_absorpt_t_max 0.815
_shelx_estimated_absorpt_t_min 0.779
_olex2_refinement_description
;
1. Fixed Uiso
 At 1.2 times of:
  All C(H) groups
 At 1.5 times of:
  All O(H,H) groups
2.a Rotating group:
 O1W(H1WA,H1WB), O2W(H2WA,H2WB)
2.b Aromatic/amide H refined with riding coordinates:
 C3(H3), C7(H7), C6(H6), C4(H4), C25(H25), C26(H26), C22(H22), C23(H23),
 C11(H11), C14(H14), C8(H8), C19(H19), C17(H17), C15(H15), C18(H18), C9(H9),
 C13(H13), C12(H12)
;
_platon_squeeze_void_probe_radius 1.20
_olex2_submission_special_instructions 'No special instructions were received'

loop_
_space_group_symop_operation_xyz
'x, y, z'
'-y, x-y, z'
'-x+y, -x, z'
'x+2/3, y+1/3, z+1/3'
'-y+2/3, x-y+1/3, z+1/3'
'-x+y+2/3, -x+1/3, z+1/3'
'x+1/3, y+2/3, z+2/3'
'-y+1/3, x-y+2/3, z+2/3'
'-x+y+1/3, -x+2/3, z+2/3'
'-x, -y, -z'
'y, -x+y, -z'
'x-y, x, -z'
'-x+2/3, -y+1/3, -z+1/3'
'y+2/3, -x+y+1/3, -z+1/3'
'x-y+2/3, x+1/3, -z+1/3'
'-x+1/3, -y+2/3, -z+2/3'
'y+1/3, -x+y+2/3, -z+2/3'
'x-y+1/3, x+2/3, -z+2/3'

loop_
_atom_site_label
_atom_site_type_symbol
_atom_site_fract_x
_atom_site_fract_y
_atom_site_fract_z
_atom_site_U_iso_or_equiv
_atom_site_adp_type
_atom_site_occupancy
_atom_site_site_symmetry_order
_atom_site_calc_flag
_atom_site_refinement_flags_posn
_atom_site_refinement_flags_adp
_atom_site_refinement_flags_occupancy
Co1 Co 0.19664(2) 0.37138(2) 0.58491(2) 0.03152(10) Uani 1 1 d . . .
O1W O 0.29237(10) 0.51759(11) 0.59597(2) 0.0379(3) Uani 1 1 d . . .
H1WA H 0.261974 0.534686 0.605028 0.057 Uiso 1 1 d GR . .
H1WB H 0.312059 0.557678 0.585087 0.057 Uiso 1 1 d GR . .
O1 O 0.08385(10) 0.36961(11) 0.60247(3) 0.0396(3) Uani 1 1 d . . .
O3 O 0.30609(11) 0.36947(12) 0.56735(2) 0.0422(3) Uani 1 1 d . . .
O2 O 0.13638(10) 0.52132(10) 0.61485(3) 0.0394(3) Uani 1 1 d . . .
O2W O 0.09697(13) 0.22263(13) 0.57633(3) 0.0557(4) Uani 1 1 d . . .
H2WA H 0.078497 0.183484 0.587913 0.084 Uiso 1 1 d GR . .
H2WB H 0.124066 0.200184 0.566983 0.084 Uiso 1 1 d GR . .
N1 N 0.15232(14) 0.42732(14) 0.55732(3) 0.0413(4) Uani 1 1 d . . .
N2 N 0.24027(13) 0.31675(14) 0.61274(3) 0.0404(4) Uani 1 1 d . . .
N3 N -0.333333 0.333333 0.61762(6) 0.0380(7) Uani 1 3 d S T P
N4 N 0.666667 0.333333 0.53111(5) 0.0360(6) Uani 1 3 d S T P
C2 C -0.03604(12) 0.40965(13) 0.61223(3) 0.0289(4) Uani 1 1 d . . .
C1 C 0.06971(13) 0.43602(13) 0.60968(3) 0.0298(4) Uani 1 1 d . . .
C3 C -0.06297(13) 0.46562(14) 0.62488(3) 0.0348(4) Uani 1 1 d . . .
H3 H -0.014987 0.521385 0.631950 0.042 Uiso 1 1 calc R . .
C7 C -0.10880(13) 0.32800(13) 0.60138(3) 0.0323(4) Uani 1 1 d . . .
H7 H -0.091505 0.289961 0.592901 0.039 Uiso 1 1 calc R . .
O4 O 0.22583(14) 0.24036(19) 0.54558(4) 0.0836(7) Uani 1 1 d . . .
C6 C -0.20658(13) 0.30217(13) 0.60297(3) 0.0337(4) Uani 1 1 d . . .
H6 H -0.254162 0.247973 0.595390 0.040 Uiso 1 1 calc R . .
C24 C 0.57759(14) 0.33344(14) 0.53559(3) 0.0337(4) Uani 1 1 d . . .
C21 C 0.39961(15) 0.32062(16) 0.54633(3) 0.0368(4) Uani 1 1 d . . .
C5 C -0.23348(12) 0.35778(13) 0.61599(3) 0.0319(4) Uani 1 1 d . . .
C4 C -0.16101(13) 0.43895(14) 0.62707(4) 0.0368(4) Uani 1 1 d . . .
H4 H -0.178368 0.475625 0.636014 0.044 Uiso 1 1 calc R . .
C25 C 0.49242(15) 0.26715(16) 0.52488(4) 0.0426(5) Uani 1 1 d . . .
H25 H 0.494754 0.227287 0.513948 0.051 Uiso 1 1 calc R . .
C26 C 0.40380(15) 0.26003(17) 0.53039(4) 0.0444(5) Uani 1 1 d . . .
H26 H 0.346635 0.214304 0.523366 0.053 Uiso 1 1 calc R . .
C22 C 0.48514(15) 0.38846(16) 0.55662(3) 0.0391(4) Uani 1 1 d . . .
H22 H 0.482994 0.429657 0.567240 0.047 Uiso 1 1 calc R . .
C23 C 0.57390(15) 0.39561(15) 0.55127(4) 0.0386(4) Uani 1 1 d . . .
H23 H 0.631142 0.442008 0.558163 0.046 Uiso 1 1 calc R . .
C10 C 0.07518(16) 0.49191(17) 0.52397(3) 0.0409(5) Uani 1 1 d . . .
C16 C 0.29253(17) 0.23899(18) 0.64816(3) 0.0426(5) Uani 1 1 d . . .
C20 C 0.30303(16) 0.30998(18) 0.55326(4) 0.0442(5) Uani 1 1 d . . .
C11 C 0.03364(17) 0.52729(19) 0.50731(4) 0.0446(5) Uani 1 1 d . . .
H11 H 0.056685 0.594395 0.506962 0.053 Uiso 1 1 calc R . .
C14 C 0.23985(19) 0.34581(19) 0.63315(4) 0.0493(6) Uani 1 1 d . . .
H14 H 0.221449 0.392759 0.635492 0.059 Uiso 1 1 calc R . .
C8 C 0.17562(18) 0.52038(18) 0.55555(4) 0.0483(5) Uani 1 1 d . . .
H8 H 0.218729 0.564887 0.565743 0.058 Uiso 1 1 calc R . .
C19 C 0.2683(2) 0.2500(2) 0.61003(4) 0.0512(6) Uani 1 1 d . . .
H19 H 0.270424 0.229469 0.595875 0.061 Uiso 1 1 calc R . .
C17 C 0.31869(19) 0.1992(2) 0.66707(4) 0.0501(6) Uani 1 1 d . . .
H17 H 0.314217 0.221967 0.680812 0.060 Uiso 1 1 calc R . .
C15 C 0.2653(2) 0.3098(2) 0.65104(4) 0.0528(6) Uani 1 1 d . . .
H15 H 0.264340 0.332857 0.664986 0.063 Uiso 1 1 calc R . .
C18 C 0.2941(2) 0.2101(2) 0.62689(4) 0.0522(6) Uani 1 1 d . . .
H18 H 0.312656 0.163660 0.624021 0.063 Uiso 1 1 calc R . .
C9 C 0.13934(19) 0.55497(18) 0.53936(4) 0.0510(6) Uani 1 1 d . . .
H9 H 0.158451 0.621197 0.538893 0.061 Uiso 1 1 calc R . .
C13 C 0.0932(3) 0.3668(2) 0.54178(5) 0.0732(9) Uani 1 1 d . . .
H13 H 0.078466 0.301736 0.542135 0.088 Uiso 1 1 calc R . .
C12 C 0.0530(3) 0.3950(2) 0.52530(5) 0.0715(9) Uani 1 1 d . . .
H12 H 0.011176 0.349319 0.515118 0.086 Uiso 1 1 calc R . .

loop_
_atom_site_aniso_label
_atom_site_aniso_U_11
_atom_site_aniso_U_22
_atom_site_aniso_U_33
_atom_site_aniso_U_23
_atom_site_aniso_U_13
_atom_site_aniso_U_12
Co1 0.03164(15) 0.04182(16) 0.02934(16) 0.00324(10) -0.00247(9) 0.02454(12)
O1W 0.0298(7) 0.0447(8) 0.0400(8) 0.0020(6) -0.0014(5) 0.0193(6)
O1 0.0295(7) 0.0406(7) 0.0536(9) 0.0020(6) 0.0038(6) 0.0213(6)
O3 0.0414(8) 0.0521(9) 0.0411(8) 0.0009(7) 0.0051(6) 0.0294(7)
O2 0.0255(6) 0.0357(7) 0.0514(9) 0.0028(6) 0.0015(6) 0.0110(6)
O2W 0.0604(10) 0.0499(9) 0.0556(10) 0.0026(8) -0.0002(8) 0.0266(8)
N1 0.0501(10) 0.0540(10) 0.0317(9) 0.0014(7) -0.0090(7) 0.0349(9)
N2 0.0481(10) 0.0552(10) 0.0326(9) 0.0075(7) -0.0011(7) 0.0369(9)
N3 0.0201(7) 0.0201(7) 0.074(2) 0.000 0.000 0.0100(4)
N4 0.0287(8) 0.0287(8) 0.0504(17) 0.000 0.000 0.0144(4)
C2 0.0233(8) 0.0283(8) 0.0358(9) 0.0063(7) 0.0017(7) 0.0135(7)
C1 0.0250(8) 0.0339(9) 0.0309(9) 0.0093(7) 0.0022(7) 0.0151(7)
C3 0.0244(8) 0.0290(8) 0.0489(11) -0.0043(8) -0.0040(8) 0.0118(7)
C7 0.0298(9) 0.0294(8) 0.0401(10) 0.0001(7) 0.0028(7) 0.0167(7)
O4 0.0422(10) 0.1118(18) 0.0933(16) -0.0512(14) -0.0114(10) 0.0359(11)
C6 0.0262(8) 0.0251(8) 0.0468(11) -0.0030(7) -0.0027(7) 0.0106(7)
C24 0.0304(9) 0.0318(9) 0.0401(10) -0.0004(8) -0.0010(7) 0.0166(7)
C21 0.0358(10) 0.0456(11) 0.0349(10) -0.0017(8) -0.0015(8) 0.0247(9)
C5 0.0206(8) 0.0240(8) 0.0514(11) 0.0035(7) 0.0009(7) 0.0113(6)
C4 0.0269(8) 0.0300(9) 0.0554(12) -0.0068(8) 0.0001(8) 0.0158(7)
C25 0.0365(10) 0.0437(11) 0.0492(12) -0.0164(9) -0.0052(9) 0.0213(9)
C26 0.0322(10) 0.0507(12) 0.0488(12) -0.0159(10) -0.0086(9) 0.0196(9)
C22 0.0424(11) 0.0422(10) 0.0377(10) -0.0081(8) -0.0034(8) 0.0248(9)
C23 0.0346(9) 0.0388(10) 0.0422(11) -0.0089(8) -0.0076(8) 0.0182(8)
C10 0.0472(11) 0.0586(13) 0.0286(10) 0.0054(9) -0.0022(8) 0.0354(10)
C16 0.0483(11) 0.0575(13) 0.0358(11) 0.0120(9) 0.0014(9) 0.0368(11)
C20 0.0382(11) 0.0596(13) 0.0421(11) -0.0055(10) -0.0036(9) 0.0298(10)
C11 0.0532(12) 0.0589(13) 0.0338(10) 0.0074(9) -0.0040(9) 0.0372(11)
C14 0.0703(15) 0.0623(14) 0.0388(12) 0.0032(10) -0.0029(10) 0.0508(13)
C8 0.0553(13) 0.0529(13) 0.0411(12) 0.0003(10) -0.0171(10) 0.0304(11)
C19 0.0745(16) 0.0757(16) 0.0326(11) 0.0073(10) 0.0029(10) 0.0596(14)
C17 0.0624(14) 0.0701(16) 0.0358(11) 0.0128(10) -0.0002(10) 0.0466(13)
C15 0.0804(17) 0.0679(15) 0.0322(11) 0.0036(10) -0.0028(11) 0.0537(14)
C18 0.0741(16) 0.0763(16) 0.0385(12) 0.0109(11) 0.0054(11) 0.0619(15)
C9 0.0619(14) 0.0502(13) 0.0474(13) 0.0037(10) -0.0157(11) 0.0328(12)
C13 0.117(3) 0.0590(16) 0.0601(17) -0.0117(13) -0.0447(17) 0.0563(18)
C12 0.107(2) 0.0620(16) 0.0532(15) -0.0126(12) -0.0457(16) 0.0485(17)

loop_
_atom_type_symbol
_atom_type_description
_atom_type_scat_dispersion_real
_atom_type_scat_dispersion_imag
_atom_type_scat_source
C C 0.0033 0.0016 'International Tables Vol C Tables 4.2.6.8 and 6.1.1.4'
H H 0.0000 0.0000 'International Tables Vol C Tables 4.2.6.8 and 6.1.1.4'
Co Co 0.3494 0.9721 'International Tables Vol C Tables 4.2.6.8 and 6.1.1.4'
N N 0.0061 0.0033 'International Tables Vol C Tables 4.2.6.8 and 6.1.1.4'
O O 0.0106 0.0060 'International Tables Vol C Tables 4.2.6.8 and 6.1.1.4'

loop_
_geom_angle_atom_site_label_1
_geom_angle_atom_site_label_2
_geom_angle_atom_site_label_3
_geom_angle
_geom_angle_site_symmetry_1
_geom_angle_site_symmetry_3
O1W Co1 N1 90.32(7) . .
O1W Co1 N2 89.21(7) . .
O1 Co1 O1W 89.35(6) . .
O1 Co1 O2W 87.56(7) . .
O1 Co1 N1 87.76(7) . .
O1 Co1 N2 91.57(6) . .
O3 Co1 O1W 92.08(6) . .
O3 Co1 O1 178.56(6) . .
O3 Co1 O2W 91.00(7) . .
O3 Co1 N1 92.40(7) . .
O3 Co1 N2 88.28(6) . .
O2W Co1 O1W 175.68(7) . .
O2W Co1 N1 92.58(7) . .
O2W Co1 N2 87.85(7) . .
N2 Co1 N1 179.19(7) . .
Co1 O1W H1WA 109.8 . .
Co1 O1W H1WB 110.3 . .
H1WA O1W H1WB 108.8 . .
C1 O1 Co1 133.05(13) . .
C20 O3 Co1 130.80(15) . .
Co1 O2W H2WA 111.9 . .
Co1 O2W H2WB 111.1 . .
H2WA O2W H2WB 107.1 . .
C8 N1 Co1 122.97(15) . .
C8 N1 C13 116.05(19) . .
C13 N1 Co1 120.82(16) . .
C14 N2 Co1 122.89(14) . .
C14 N2 C19 116.53(18) . .
C19 N2 Co1 120.58(15) . .
C5 N3 C5 119.51(4) . 3_455
C5 N3 C5 119.51(4) . 2_565
C5 N3 C5 119.51(4) 3_455 2_565
C24 N4 C24 116.41(10) 2_655 3_665
C24 N4 C24 116.40(10) 2_655 .
C24 N4 C24 116.41(10) 3_665 .
C3 C2 C1 121.85(17) . .
C3 C2 C7 118.73(16) . .
C7 C2 C1 119.42(16) . .
O1 C1 O2 125.12(16) . .
O1 C1 C2 116.01(16) . .
O2 C1 C2 118.87(16) . .
C2 C3 H3 119.7 . .
C4 C3 C2 120.50(18) . .
C4 C3 H3 119.7 . .
C2 C7 H7 119.4 . .
C6 C7 C2 121.28(17) . .
C6 C7 H7 119.4 . .
C7 C6 H6 120.1 . .
C7 C6 C5 119.79(17) . .
C5 C6 H6 120.1 . .
C25 C24 N4 119.28(18) . .
C25 C24 C23 119.39(18) . .
C23 C24 N4 121.26(18) . .
C26 C21 C20 120.90(19) . .
C22 C21 C26 119.20(18) . .
C22 C21 C20 119.83(18) . .
C6 C5 N3 120.72(18) . .
C4 C5 N3 120.13(18) . .
C4 C5 C6 119.14(16) . .
C3 C4 C5 120.52(18) . .
C3 C4 H4 119.7 . .
C5 C4 H4 119.7 . .
C24 C25 H25 119.9 . .
C26 C25 C24 120.18(19) . .
C26 C25 H25 119.9 . .
C21 C26 H26 119.7 . .
C25 C26 C21 120.50(19) . .
C25 C26 H26 119.7 . .
C21 C22 H22 119.7 . .
C21 C22 C23 120.60(19) . .
C23 C22 H22 119.7 . .
C24 C23 H23 120.0 . .
C22 C23 C24 120.08(19) . .
C22 C23 H23 120.0 . .
C9 C10 C11 120.6(2) . .
C9 C10 C12 116.4(2) . .
C12 C10 C11 123.0(2) . .
C15 C16 C17 120.4(2) . .
C18 C16 C17 123.1(2) . .
C18 C16 C15 116.47(19) . .
O3 C20 C21 116.76(19) . .
O4 C20 O3 124.7(2) . .
O4 C20 C21 118.5(2) . .
C10 C11 H11 117.0 . .
C11 C11 C10 126.0(3) 10_566 .
C11 C11 H11 117.0 10_566 .
N2 C14 H14 118.3 . .
N2 C14 C15 123.3(2) . .
C15 C14 H14 118.3 . .
N1 C8 H8 118.2 . .
N1 C8 C9 123.6(2) . .
C9 C8 H8 118.2 . .
N2 C19 H19 118.1 . .
N2 C19 C18 123.8(2) . .
C18 C19 H19 118.1 . .
C16 C17 H17 117.1 . .
C17 C17 C16 125.8(3) 13_556 .
C17 C17 H17 117.1 13_556 .
C16 C15 H15 120.1 . .
C14 C15 C16 119.9(2) . .
C14 C15 H15 120.1 . .
C16 C18 H18 120.0 . .
C19 C18 C16 120.0(2) . .
C19 C18 H18 120.0 . .
C10 C9 C8 120.3(2) . .
C10 C9 H9 119.8 . .
C8 C9 H9 119.8 . .
N1 C13 H13 118.0 . .
N1 C13 C12 123.9(3) . .
C12 C13 H13 118.0 . .
C10 C12 H12 120.2 . .
C13 C12 C10 119.6(2) . .
C13 C12 H12 120.2 . .

loop_
_geom_bond_atom_site_label_1
_geom_bond_atom_site_label_2
_geom_bond_distance
_geom_bond_site_symmetry_2
Co1 O1W 2.1349(15) .
Co1 O1 2.0634(14) .
Co1 O3 2.0435(14) .
Co1 O2W 2.1324(18) .
Co1 N1 2.1733(16) .
Co1 N2 2.1676(16) .
O1W H1WA 0.8587 .
O1W H1WB 0.8610 .
O1 C1 1.253(2) .
O3 C20 1.256(3) .
O2 C1 1.263(2) .
O2W H2WA 0.8869 .
O2W H2WB 0.8858 .
N1 C8 1.325(3) .
N1 C13 1.338(3) .
N2 C14 1.330(3) .
N2 C19 1.339(3) .
N3 C5 1.4229(17) .
N3 C5 1.4228(17) 3_455
N3 C5 1.4228(17) 2_565
N4 C24 1.430(2) 3_665
N4 C24 1.4298(19) .
N4 C24 1.4299(19) 2_655
C2 C1 1.509(2) .
C2 C3 1.389(3) .
C2 C7 1.390(3) .
C3 H3 0.9300 .
C3 C4 1.389(3) .
C7 H7 0.9300 .
C7 C6 1.385(3) .
O4 C20 1.252(3) .
C6 H6 0.9300 .
C6 C5 1.397(3) .
C24 C25 1.385(3) .
C24 C23 1.392(3) .
C21 C26 1.388(3) .
C21 C22 1.383(3) .
C21 C20 1.505(3) .
C5 C4 1.391(3) .
C4 H4 0.9300 .
C25 H25 0.9300 .
C25 C26 1.384(3) .
C26 H26 0.9300 .
C22 H22 0.9300 .
C22 C23 1.384(3) .
C23 H23 0.9300 .
C10 C11 1.463(3) .
C10 C9 1.374(3) .
C10 C12 1.387(4) .
C16 C17 1.468(3) .
C16 C15 1.391(3) .
C16 C18 1.382(3) .
C11 C11 1.322(5) 10_566
C11 H11 0.9300 .
C14 H14 0.9300 .
C14 C15 1.381(3) .
C8 H8 0.9300 .
C8 C9 1.383(3) .
C19 H19 0.9300 .
C19 C18 1.370(3) .
C17 C17 1.318(5) 13_556
C17 H17 0.9300 .
C15 H15 0.9300 .
C18 H18 0.9300 .
C9 H9 0.9300 .
C13 H13 0.9300 .
C13 C12 1.377(3) .
C12 H12 0.9300 .

loop_
_platon_squeeze_void_nr
_platon_squeeze_void_average_x
_platon_squeeze_void_average_y
_platon_squeeze_void_average_z
_platon_squeeze_void_volume
_platon_squeeze_void_count_electrons
_platon_squeeze_void_content
1 0.000 0.000 0.000 166 49 ' '
2 0.000 0.000 0.150 7 0 ' '
3 0.000 0.000 0.500 703 145 ' '
4 0.000 0.000 0.850 7 0 ' '
5 -0.333 0.333 0.833 703 145 ' '
6 0.333 0.667 0.167 703 145 ' '
7 0.333 0.667 0.667 168 49 ' '
8 0.333 0.667 0.517 7 0 ' '
9 0.333 0.667 0.817 7 0 ' '
10 0.667 0.333 0.333 167 49 ' '
11 0.667 0.333 0.183 7 0 ' '
12 0.667 0.333 0.483 7 0 ' '
